data_4317911
loop_
_publ_author_name
'Marinella Mazzanti'
'Rapha\"el Wietzke'
'Jacques P\'ecaut'
'Jean-Marc Latour'
'Pascale Maldivi'
'Michael Remy'

_publ_section_title
;
 Structural and Density Functional Studies of Uranium(III) and
 Lanthanum(III) Complexes with a Neutral Tripodal N-Donor Ligand
 Suggesting the Presence of a U-N Back-Bonding Interaction
;
_journal_name_full 'Inorganic Chemistry'
_journal_page_first 2389
_journal_page_last 2399
_journal_paper_doi 10.1021/ic010839v
_journal_volume 41
_journal_year 2002
_chemical_formula_sum 'C23 H31 I3 N7 O2 U'
_chemical_formula_weight 1056.28
_chemical_name_systematic
;
?
;
_space_group_IT_number 14
_symmetry_cell_setting monoclinic
_symmetry_space_group_name_Hall '-P 2ybc'
_symmetry_space_group_name_H-M 'P 1 21/c 1'
_atom_sites_solution_hydrogens geom
_atom_sites_solution_primary direct
_atom_sites_solution_secondary difmap
_audit_creation_method SHELXL-97
_cell_angle_alpha 90.00
_cell_angle_beta 105.855(2)
_cell_angle_gamma 90.00
_cell_formula_units_Z 4
_cell_length_a 13.6903(12)
_cell_length_b 10.0753(9)
_cell_length_c 22.586(2)
_cell_measurement_temperature 143(2)
_cell_volume 2996.9(5)
_computing_cell_refinement 'Bruker SMART'
_computing_data_collection 'Bruker SMART'
_computing_data_reduction 'Bruker SHELXTL'
_computing_molecular_graphics 'Bruker SHELXTL'
_computing_publication_material 'Bruker SHELXTL'
_computing_structure_refinement 'SHELXL-97 (Sheldrick, 1997)'
_computing_structure_solution 'SHELXS-97 (Sheldrick, 1990)'
_diffrn_ambient_temperature 143(2)
_diffrn_measured_fraction_theta_full 0.895
_diffrn_measured_fraction_theta_max 0.895
_diffrn_measurement_device_type 'CCD area detector'
_diffrn_measurement_method 'phi and omega scans'
_diffrn_radiation_monochromator graphite
_diffrn_radiation_source 'fine-focus sealed tube'
_diffrn_radiation_type MoK\a
_diffrn_radiation_wavelength 0.71073
_diffrn_reflns_av_R_equivalents 0.0814
_diffrn_reflns_av_sigmaI/netI 0.0651
_diffrn_reflns_limit_h_max 18
_diffrn_reflns_limit_h_min -14
_diffrn_reflns_limit_k_max 13
_diffrn_reflns_limit_k_min -12
_diffrn_reflns_limit_l_max 30
_diffrn_reflns_limit_l_min -30
_diffrn_reflns_number 19101
_diffrn_reflns_theta_full 29.17
_diffrn_reflns_theta_max 29.17
_diffrn_reflns_theta_min 2.55
_exptl_absorpt_coefficient_mu 8.539
_exptl_absorpt_correction_type none
_exptl_crystal_colour dark_blue
_exptl_crystal_density_diffrn 2.341
_exptl_crystal_density_method 'not measured'
_exptl_crystal_F_000 1940
_exptl_crystal_size_max 0.15
_exptl_crystal_size_mid 0.2
_exptl_crystal_size_min 0.5
_refine_diff_density_max 6.377
_refine_diff_density_min -4.894
_refine_diff_density_rms 0.446
_refine_ls_extinction_method none
_refine_ls_goodness_of_fit_ref 1.118
_refine_ls_hydrogen_treatment mixed
_refine_ls_matrix_type full
_refine_ls_number_parameters 325
_refine_ls_number_reflns 7252
_refine_ls_number_restraints 0
_refine_ls_restrained_S_all 1.118
_refine_ls_R_factor_all 0.0711
_refine_ls_R_factor_gt 0.0602
_refine_ls_shift/su_max 0.002
_refine_ls_shift/su_mean 0.000
_refine_ls_structure_factor_coef Fsqd
_refine_ls_weighting_details 'calc w=1/[\s^2^(Fo^2^)+(0.1000P)^2^+0.0000P] where P=(Fo^2^+2Fc^2^)/3'
_refine_ls_weighting_scheme calc
_refine_ls_wR_factor_gt 0.1526
_refine_ls_wR_factor_ref 0.1592
_reflns_number_gt 6065
_reflns_number_total 7252
_reflns_threshold_expression >2sigma(I)
_cod_data_source_file ic010839v_4.cif
_cod_data_source_block complex4
_cod_depositor_comments
;
The following automatic conversions were performed:

'_symmetry_cell_setting' value 'Monoclinic' changed to 'monoclinic'
according to the built-in table from CIF Core dictionary named
'cif_core.dic' version 2.4.1 from 2010-06-29.

Automatic conversion script
Id: cif_fix_values 1646 2011-03-28 12:23:43Z adriana 
;
_cod_database_code 4317911

loop_
_symmetry_equiv_pos_as_xyz
'x, y, z'
'-x, y+1/2, -z+1/2'
'-x, -y, -z'
'x, -y-1/2, z-1/2'

loop_
_atom_site_label
_atom_site_type_symbol
_atom_site_fract_x
_atom_site_fract_y
_atom_site_fract_z
_atom_site_U_iso_or_equiv
_atom_site_adp_type
_atom_site_occupancy
_atom_site_symmetry_multiplicity
_atom_site_calc_flag
_atom_site_refinement_flags
_atom_site_disorder_assembly
_atom_site_disorder_group
U U 0.35887(2) 0.79297(3) 0.597790(12) 0.01363(11) Uani 1 1 d . . .
I1 I 0.30246(5) 0.85927(6) 0.45425(2) 0.02544(16) Uani 1 1 d . . .
I2 I 0.29903(5) 0.77925(5) 0.72546(3) 0.02303(15) Uani 1 1 d . . .
I3 I 0.40906(4) 1.09674(5) 0.61864(2) 0.01853(15) Uani 1 1 d . . .
O1 O 0.1734(5) 0.8621(6) 0.5714(3) 0.0240(13) Uani 1 1 d . . .
N1 N 0.5103(6) 0.6955(7) 0.5575(3) 0.0198(15) Uani 1 1 d . . .
N2 N 0.5507(6) 0.7941(6) 0.6783(3) 0.0183(15) Uani 1 1 d . . .
N3 N 0.2454(6) 0.5796(7) 0.5590(3) 0.0203(15) Uani 1 1 d . . .
N4 N 0.4320(5) 0.5560(6) 0.6435(3) 0.0141(13) Uani 1 1 d . . .
N5 N 0.7066(6) 0.6225(9) 0.5562(4) 0.0292(18) Uani 1 1 d . . .
N6 N 0.7534(6) 0.7561(8) 0.7478(4) 0.0262(17) Uani 1 1 d . . .
N7 N 0.1210(6) 0.3545(7) 0.5275(4) 0.0231(16) Uani 1 1 d . . .
C1 C 0.4805(7) 0.4854(8) 0.6009(4) 0.0188(17) Uani 1 1 d . . .
H1A H 0.4271 0.4506 0.5654 0.023 Uiso 1 1 calc R . .
H1B H 0.5202 0.4091 0.6225 0.023 Uiso 1 1 calc R . .
C2 C 0.5488(6) 0.5759(8) 0.5783(3) 0.0161(16) Uani 1 1 d . . .
C3 C 0.6453(7) 0.5381(9) 0.5754(4) 0.0233(18) Uani 1 1 d . . .
H3A H 0.6684 0.4506 0.5872 0.028 Uiso 1 1 calc R . .
C4 C 0.6689(8) 0.7401(9) 0.5368(4) 0.027(2) Uani 1 1 d . . .
H4A H 0.7097 0.8014 0.5222 0.032 Uiso 1 1 calc R . .
C5 C 0.5700(8) 0.7775(9) 0.5372(4) 0.0236(19) Uani 1 1 d . . .
H5A H 0.5454 0.8630 0.5226 0.028 Uiso 1 1 calc R . .
C6 C 0.5062(6) 0.5709(8) 0.7057(3) 0.0169(16) Uani 1 1 d . . .
H6A H 0.4685 0.5898 0.7364 0.020 Uiso 1 1 calc R . .
H6B H 0.5429 0.4860 0.7173 0.020 Uiso 1 1 calc R . .
C7 C 0.5815(7) 0.6789(8) 0.7078(3) 0.0175(17) Uani 1 1 d . . .
C8 C 0.6809(7) 0.6604(9) 0.7422(4) 0.0218(18) Uani 1 1 d . . .
H8A H 0.6994 0.5781 0.7628 0.026 Uiso 1 1 calc R . .
C9 C 0.7210(7) 0.8683(9) 0.7176(4) 0.027(2) Uani 1 1 d . . .
H9A H 0.7680 0.9387 0.7198 0.032 Uiso 1 1 calc R . .
C10 C 0.6204(7) 0.8864(9) 0.6828(4) 0.0220(18) Uani 1 1 d . . .
H10A H 0.6017 0.9681 0.6617 0.026 Uiso 1 1 calc R . .
C11 C 0.3472(7) 0.4694(8) 0.6513(4) 0.0208(17) Uani 1 1 d . . .
H11A H 0.3724 0.3777 0.6610 0.025 Uiso 1 1 calc R . .
H11B H 0.3230 0.5025 0.6861 0.025 Uiso 1 1 calc R . .
C12 C 0.2618(7) 0.4693(9) 0.5941(4) 0.0191(17) Uani 1 1 d . . .
C13 C 0.1979(7) 0.3601(8) 0.5780(4) 0.0191(17) Uani 1 1 d . . .
H13A H 0.2100 0.2853 0.6046 0.023 Uiso 1 1 calc R . .
C14 C 0.1087(7) 0.4626(9) 0.4915(4) 0.0229(18) Uani 1 1 d . . .
H14A H 0.0567 0.4628 0.4538 0.027 Uiso 1 1 calc R . .
C15 C 0.1696(7) 0.5740(9) 0.5079(4) 0.0232(18) Uani 1 1 d . . .
H15A H 0.1565 0.6491 0.4814 0.028 Uiso 1 1 calc R . .
C16 C 0.0869(8) 0.7996(8) 0.5852(5) 0.026(2) Uani 1 1 d . . .
H16A H 0.1091 0.7243 0.6139 0.031 Uiso 1 1 calc R . .
H16B H 0.0387 0.7662 0.5471 0.031 Uiso 1 1 calc R . .
C17 C 0.0373(9) 0.9081(11) 0.6149(6) 0.038(2) Uani 1 1 d . . .
H17A H -0.0375 0.9059 0.5984 0.046 Uiso 1 1 calc R . .
H17B H 0.0553 0.8971 0.6601 0.046 Uiso 1 1 calc R . .
C18 C 0.0805(8) 1.0373(10) 0.5975(5) 0.032(2) Uani 1 1 d . . .
H18A H 0.0255 1.1010 0.5791 0.039 Uiso 1 1 calc R . .
H18B H 0.1278 1.0788 0.6339 0.039 Uiso 1 1 calc R . .
C19 C 0.1360(7) 0.9951(9) 0.5507(5) 0.027(2) Uani 1 1 d . . .
H19A H 0.0894 0.9924 0.5087 0.033 Uiso 1 1 calc R . .
H19B H 0.1929 1.0561 0.5512 0.033 Uiso 1 1 calc R . .
O2 O 0.0469(8) 0.4945(10) 0.6545(5) 0.063(3) Uani 1 1 d . . .
C21 C 0.0084(18) 0.5852(16) 0.6907(10) 0.097(7) Uani 1 1 d . . .
H21A H 0.0647 0.6214 0.7243 0.116 Uiso 1 1 calc R . .
H21B H -0.0261 0.6601 0.6650 0.116 Uiso 1 1 calc R . .
C22 C -0.058(2) 0.519(2) 0.7146(13) 0.138(11) Uani 1 1 d . . .
H22A H -0.1231 0.5680 0.7053 0.166 Uiso 1 1 calc R . .
H22B H -0.0307 0.5133 0.7598 0.166 Uiso 1 1 calc R . .
C23 C -0.076(2) 0.384(2) 0.6885(15) 0.156(14) Uani 1 1 d . . .
H23A H -0.0718 0.3174 0.7212 0.187 Uiso 1 1 calc R . .
H23B H -0.1431 0.3778 0.6580 0.187 Uiso 1 1 calc R . .
C24 C 0.0060(10) 0.3663(11) 0.6593(6) 0.044(3) Uani 1 1 d . . .
H24A H 0.0591 0.3071 0.6844 0.053 Uiso 1 1 calc R . .
H24B H -0.0205 0.3263 0.6179 0.053 Uiso 1 1 calc R . .

loop_
_atom_site_aniso_label
_atom_site_aniso_U_11
_atom_site_aniso_U_22
_atom_site_aniso_U_33
_atom_site_aniso_U_23
_atom_site_aniso_U_13
_atom_site_aniso_U_12
U 0.01528(19) 0.00790(16) 0.01732(17) 0.00033(9) 0.00382(12) -0.00098(10)
I1 0.0341(4) 0.0206(3) 0.0197(3) 0.00146(19) 0.0042(2) -0.0041(2)
I2 0.0302(4) 0.0173(3) 0.0250(3) -0.00174(19) 0.0132(3) -0.0029(2)
I3 0.0237(3) 0.0092(2) 0.0212(3) 0.00011(17) 0.0037(2) -0.00077(19)
O1 0.021(3) 0.012(3) 0.040(4) 0.003(2) 0.011(3) -0.004(2)
N1 0.018(4) 0.020(4) 0.021(3) 0.000(3) 0.005(3) -0.001(3)
N2 0.023(4) 0.015(3) 0.014(3) 0.002(2) -0.001(3) 0.003(3)
N3 0.027(4) 0.013(3) 0.022(3) 0.001(3) 0.008(3) -0.001(3)
N4 0.020(4) 0.005(3) 0.016(3) 0.002(2) 0.003(3) -0.001(3)
N5 0.020(4) 0.038(5) 0.032(4) 0.001(3) 0.013(3) 0.002(4)
N6 0.021(4) 0.020(4) 0.035(4) -0.006(3) 0.003(3) -0.001(3)
N7 0.017(4) 0.018(4) 0.037(4) -0.004(3) 0.010(3) -0.006(3)
C1 0.025(5) 0.011(4) 0.022(4) -0.001(3) 0.010(4) 0.003(3)
C2 0.020(4) 0.013(4) 0.016(4) -0.003(3) 0.007(3) 0.005(3)
C3 0.020(5) 0.014(4) 0.037(5) -0.004(3) 0.010(4) 0.003(3)
C4 0.035(6) 0.020(4) 0.028(4) -0.003(3) 0.015(4) -0.006(4)
C5 0.026(5) 0.020(4) 0.028(4) 0.004(3) 0.012(4) -0.003(4)
C6 0.019(4) 0.017(4) 0.016(3) 0.006(3) 0.007(3) 0.000(3)
C7 0.021(5) 0.011(3) 0.016(4) -0.003(3) -0.002(3) 0.002(3)
C8 0.023(5) 0.021(4) 0.019(4) -0.002(3) 0.001(3) 0.006(4)
C9 0.022(5) 0.021(4) 0.038(5) -0.008(4) 0.009(4) -0.005(4)
C10 0.027(5) 0.020(4) 0.018(4) -0.002(3) 0.005(4) -0.001(4)
C11 0.025(5) 0.016(4) 0.024(4) 0.000(3) 0.011(4) -0.004(3)
C12 0.021(5) 0.021(4) 0.021(4) -0.001(3) 0.014(3) -0.003(3)
C13 0.014(4) 0.008(3) 0.036(5) 0.000(3) 0.008(4) 0.001(3)
C14 0.013(4) 0.025(5) 0.031(4) -0.002(3) 0.007(4) -0.002(3)
C15 0.022(5) 0.016(4) 0.031(4) 0.003(3) 0.005(4) 0.000(3)
C16 0.021(5) 0.015(4) 0.041(5) 0.002(3) 0.008(4) 0.001(3)
C17 0.034(6) 0.036(6) 0.051(6) -0.003(5) 0.024(5) 0.000(5)
C18 0.032(6) 0.017(4) 0.048(6) -0.003(4) 0.011(5) 0.005(4)
C19 0.019(5) 0.018(4) 0.043(5) 0.004(4) 0.004(4) -0.002(3)
O2 0.069(7) 0.044(5) 0.094(7) 0.001(5) 0.056(6) -0.006(5)
C21 0.140(18) 0.039(8) 0.149(18) -0.036(10) 0.103(16) -0.013(10)
C22 0.21(3) 0.068(13) 0.20(3) -0.013(16) 0.17(3) 0.005(16)
C23 0.21(3) 0.085(15) 0.26(3) -0.079(18) 0.20(3) -0.079(17)
C24 0.044(7) 0.025(5) 0.060(7) -0.001(5) 0.009(6) 0.003(5)

loop_
_atom_type_symbol
_atom_type_description
_atom_type_scat_dispersion_real
_atom_type_scat_dispersion_imag
_atom_type_scat_source
C C 0.0033 0.0016 'International Tables Vol C Tables 4.2.6.8 and 6.1.1.4'
H H 0.0000 0.0000 'International Tables Vol C Tables 4.2.6.8 and 6.1.1.4'
N N 0.0061 0.0033 'International Tables Vol C Tables 4.2.6.8 and 6.1.1.4'
O O 0.0106 0.0060 'International Tables Vol C Tables 4.2.6.8 and 6.1.1.4'
I I -0.4742 1.8119 'International Tables Vol C Tables 4.2.6.8 and 6.1.1.4'
U U -9.6767 9.6646 'International Tables Vol C Tables 4.2.6.8 and 6.1.1.4'

loop_
_geom_angle_atom_site_label_1
_geom_angle_atom_site_label_2
_geom_angle_atom_site_label_3
_geom_angle
_geom_angle_site_symmetry_1
_geom_angle_site_symmetry_3
_geom_angle_publ_flag
O1 U N3 71.8(2) . . ?
O1 U N1 147.2(2) . . ?
N3 U N1 91.7(2) . . ?
O1 U N4 125.3(2) . . ?
N3 U N4 62.0(2) . . ?
N1 U N4 64.0(2) . . ?
O1 U N2 149.8(2) . . ?
N3 U N2 125.9(2) . . ?
N1 U N2 62.4(2) . . ?
N4 U N2 63.99(19) . . ?
O1 U I3 86.08(13) . . ?
N3 U I3 157.10(16) . . ?
N1 U I3 104.52(16) . . ?
N4 U I3 139.90(14) . . ?
N2 U I3 76.55(14) . . ?
O1 U I1 75.86(15) . . ?
N3 U I1 82.93(15) . . ?
N1 U I1 74.07(16) . . ?
N4 U I1 122.58(13) . . ?
N2 U I1 126.30(16) . . ?
I3 U I1 86.029(15) . . ?
O1 U I2 74.83(15) . . ?
N3 U I2 89.51(15) . . ?
N1 U I2 134.71(16) . . ?
N4 U I2 77.04(14) . . ?
N2 U I2 80.71(16) . . ?
I3 U I2 90.362(15) . . ?
I1 U I2 150.64(2) . . ?
C16 O1 C19 103.4(7) . . ?
C16 O1 U 130.8(5) . . ?
C19 O1 U 124.4(5) . . ?
C5 N1 C2 117.3(8) . . ?
C5 N1 U 119.8(6) . . ?
C2 N1 U 118.4(6) . . ?
C10 N2 C7 116.6(8) . . ?
C10 N2 U 126.4(5) . . ?
C7 N2 U 115.9(5) . . ?
C15 N3 C12 116.2(8) . . ?
C15 N3 U 124.7(6) . . ?
C12 N3 U 119.0(5) . . ?
C1 N4 C6 110.2(7) . . ?
C1 N4 C11 107.1(6) . . ?
C6 N4 C11 107.2(6) . . ?
C1 N4 U 111.1(4) . . ?
C6 N4 U 110.9(4) . . ?
C11 N4 U 110.0(5) . . ?
C4 N5 C3 116.9(8) . . ?
C9 N6 C8 114.9(8) . . ?
C13 N7 C14 115.2(7) . . ?
N4 C1 C2 111.1(6) . . ?
N1 C2 C3 120.8(8) . . ?
N1 C2 C1 116.4(7) . . ?
C3 C2 C1 122.7(8) . . ?
N5 C3 C2 121.7(8) . . ?
N5 C4 C5 121.9(9) . . ?
N1 C5 C4 121.3(8) . . ?
C7 C6 N4 112.9(6) . . ?
N2 C7 C8 121.4(8) . . ?
N2 C7 C6 119.5(8) . . ?
C8 C7 C6 119.0(8) . . ?
N6 C8 C7 122.3(8) . . ?
N6 C9 C10 122.5(9) . . ?
N2 C10 C9 122.2(8) . . ?
C12 C11 N4 110.4(7) . . ?
N3 C12 C13 120.4(8) . . ?
N3 C12 C11 118.4(8) . . ?
C13 C12 C11 121.2(8) . . ?
N7 C13 C12 123.6(8) . . ?
N7 C14 C15 121.9(8) . . ?
N3 C15 C14 122.5(8) . . ?
O1 C16 C17 105.6(7) . . ?
C18 C17 C16 104.3(8) . . ?
C19 C18 C17 104.0(8) . . ?
O1 C19 C18 103.4(7) . . ?
C21 O2 C24 109.0(11) . . ?
C22 C21 O2 107.9(14) . . ?
C21 C22 C23 110.6(16) . . ?
C24 C23 C22 103.4(15) . . ?
O2 C24 C23 106.7(12) . . ?

loop_
_geom_bond_atom_site_label_1
_geom_bond_atom_site_label_2
_geom_bond_distance
_geom_bond_site_symmetry_2
_geom_bond_publ_flag
U O1 2.542(7) . ?
U N3 2.657(7) . ?
U N1 2.669(8) . ?
U N4 2.685(6) . ?
U N2 2.756(7) . ?
U I3 3.1439(6) . ?
U I1 3.1914(6) . ?
U I2 3.2087(7) . ?
O1 C16 1.448(11) . ?
O1 C19 1.464(11) . ?
N1 C5 1.329(11) . ?
N1 C2 1.348(10) . ?
N2 C10 1.316(12) . ?
N2 C7 1.347(10) . ?
N3 C15 1.326(12) . ?
N3 C12 1.348(11) . ?
N4 C1 1.491(10) . ?
N4 C6 1.499(10) . ?
N4 C11 1.501(11) . ?
N5 C4 1.319(13) . ?
N5 C3 1.346(12) . ?
N6 C9 1.332(13) . ?
N6 C8 1.365(13) . ?
N7 C13 1.325(12) . ?
N7 C14 1.342(12) . ?
C1 C2 1.492(12) . ?
C2 C3 1.394(12) . ?
C4 C5 1.408(15) . ?
C6 C7 1.491(12) . ?
C7 C8 1.383(12) . ?
C9 C10 1.399(13) . ?
C11 C12 1.487(12) . ?
C12 C13 1.391(12) . ?
C14 C15 1.387(12) . ?
C16 C17 1.535(14) . ?
C17 C18 1.526(15) . ?
C18 C19 1.521(14) . ?
O2 C21 1.421(17) . ?
O2 C24 1.424(14) . ?
C21 C22 1.35(3) . ?
C22 C23 1.47(3) . ?
C23 C24 1.46(2) . ?
